data_4517758
loop_
_publ_author_name
'Lubomir Smrcok'
'Armel Le Bail'
'Miroslav Boca'
'Aydar Rakhmatullin'

_publ_section_title
;
 Polymorphism of K2ZrF6
;
_journal_name_full 'Crystal Growth & Design'
_journal_page_first 3867
_journal_page_last 3881
_journal_paper_doi 10.1021/acs.cgd.0c00166
_journal_volume 20
_journal_year 2020
_chemical_formula_moiety 'F6 Zr, 2(K)'
_chemical_formula_sum 'F6 K2 Zr'
_chemical_formula_weight 283.42
_chemical_name_common
;
K2ZrF6
;
_space_group_IT_number 15
_space_group_name_Hall '-C 2yc'
_space_group_name_H-M_alt 'C 1 2/c 1'
_symmetry_cell_setting monoclinic
_symmetry_Int_Tables_number 15
_symmetry_space_group_name_Hall '-C 2yc'
_symmetry_space_group_name_H-M 'C 1 2/c 1'
_cell_angle_alpha 90.00000
_cell_angle_beta 90.5668(3)
_cell_angle_gamma 90.00000
_cell_formula_units_Z 4
_cell_length_a 6.56646(2)
_cell_length_b 11.44440(4)
_cell_length_c 6.94202(2)
_cell_measurement_temperature 295
_cell_volume 521.662(3)
_computing_molecular_graphics DIAMOND
_computing_structure_refinement FULLPROF
_computing_structure_solution ESPOIR
_diffrn_ambient_temperature 295
_diffrn_measurement_device_type synchrotron
_diffrn_radiation_probe x-ray
_diffrn_radiation_type synchrotron
_diffrn_radiation_wavelength 0.825631
_exptl_absorpt_coefficient_mu 5.616
_exptl_crystal_density_diffrn 3.609
_exptl_crystal_density_method 'Not Measured'
_exptl_crystal_F_000 528
_pd_char_colour white
_pd_instr_location
; 
Diamond Light Source, Didcot, UK
;
_pd_meas_2theta_range_inc 0.002000
_pd_meas_2theta_range_max 100.00000
_pd_meas_2theta_range_min 7.00000
_pd_meas_number_of_points 46501
_pd_proc_2theta_range_inc 0.002000
_pd_proc_2theta_range_max 100.0085
_pd_proc_2theta_range_min 7.0085
_pd_proc_ls_pref_orient_corr ' ?'
_pd_proc_ls_prof_R_factor 3.8186
_pd_proc_ls_prof_wR_expected 3.2238
_pd_proc_ls_prof_wR_factor 4.9386
_pd_proc_wavelength 0.825631
_refine_ls_goodness_of_fit_all 1.532
_refine_ls_number_parameters 79
_refine_ls_number_reflns 1738
_refine_ls_number_restraints 0
_refine_ls_R_I_factor 1.9943
_refine_ls_shift/su_max 0.03
_cod_data_source_file K2ZrF6-form-I-295K.cif
_cod_data_source_block K2ZrF6-form-I-295K
_cod_original_sg_symbol_H-M 'C 2/c'
_cod_database_code 4517758
_pd_proc_ls_prof_cr_factor 6.1476
_pd_proc_ls_prof_cwr_factor 7.1878
_pd_proc_ls_prof_cwr_expected 4.6920
_pd_proc_ls_prof_chi2 2.3467
_pd_proc_ls_prof_echi2 2.3789

loop_
_symmetry_equiv_pos_as_xyz
x,y,z
-x,y,-z+1/2
-x,-y,-z
x,-y,z+1/2
x+1/2,y+1/2,z
-x+1/2,y+1/2,-z+1/2
-x+1/2,-y+1/2,-z
x+1/2,-y+1/2,z+1/2

loop_
_atom_site_label
_atom_site_fract_x
_atom_site_fract_y
_atom_site_fract_z
_atom_site_U_iso_or_equiv
_atom_site_occupancy
_atom_site_adp_type
_atom_site_type_symbol
ZR 0.00000 0.047107(19) 0.25000 0.00211(6) 1.00000 Uiso Zr
K 0.01939(7) 0.34331(4) 0.00129(8) 0.02185(13) 1.00000 Uiso K
F1 0.28774(13) -0.01238(8) 0.22121(13) 0.0197(3) 1.00000 Uiso F
F2 0.19031(15) 0.19056(8) 0.27435(16) 0.0275(3) 1.00000 Uiso F
F3 -0.03405(15) 0.09824(6) 0.54599(12) 0.0201(3) 1.00000 Uiso F

loop_
_atom_type_symbol
_atom_type_scat_Cromer_Mann_a1
_atom_type_scat_Cromer_Mann_b1
_atom_type_scat_Cromer_Mann_a2
_atom_type_scat_Cromer_Mann_b2
_atom_type_scat_Cromer_Mann_a3
_atom_type_scat_Cromer_Mann_b3
_atom_type_scat_Cromer_Mann_a4
_atom_type_scat_Cromer_Mann_b4
_atom_type_scat_Cromer_Mann_c
_atom_type_scat_dispersion_real
_atom_type_scat_dispersion_imag
_atom_type_scat_source
F 3.63220 5.27756 3.51057 14.73530 1.26064 0.44226 0.94071 47.34370 0.65340 0.02400 0.01000 International_Tables_for_Crystallography_Vol.C(1991)_Tables_6.1.1.4_and_6.1.1.5
Zr 18.16680 1.21480 10.05620 10.14830 1.01118 21.60540 -2.64790 -0.10276 9.41454 -1.45400 0.74000 International_Tables_for_Crystallography_Vol.C(1991)_Tables_6.1.1.4_and_6.1.1.5
K 7.95780 12.63310 7.49170 0.76740 6.35900 -0.00200 1.19150 31.91280 -4.99780 0.24600 0.33500 International_Tables_for_Crystallography_Vol.C(1991)_Tables_6.1.1.4_and_6.1.1.5

loop_
_geom_angle_atom_site_label_1
_geom_angle_atom_site_label_2
_geom_angle_atom_site_label_3
_geom_angle
_geom_angle_site_symmetry_1
_geom_angle_site_symmetry_3
ZR F3 ZR 113.55(3) 1_555 3_556
ZR F3 K 98.93(3) 1_555 2_555
ZR F3 K 94.14(3) 1_555 8_455
ZR F3 F1 46.14(4) 1_555 2_555
ZR F3 F1 125.44(5) 1_555 3_556
ZR F3 F1 104.52(5) 1_555 4_555
ZR F3 F2 50.13(4) 1_555 1_555
ZR F3 F2 49.59(4) 1_555 2_555
ZR F3 F2 134.11(5) 1_555 8_455
ZR F3 K 145.48(3) 3_556 2_555
ZR F3 K 109.07(3) 3_556 8_455
ZR F3 F1 94.98(4) 3_556 1_555
ZR F3 F1 98.15(5) 3_556 2_555
ZR F3 F1 50.00(4) 3_556 3_556
ZR F3 F1 48.65(4) 3_556 4_555
ZR F3 F2 135.56(6) 3_556 1_555
ZR F3 F2 151.28(6) 3_556 2_555
ZR F3 F2 106.72(4) 3_556 8_455
K F3 K 78.60(3) 2_555 8_455
K F3 F1 105.92(4) 2_555 1_555
K F3 F1 113.24(5) 2_555 2_555
K F3 F1 118.88(5) 2_555 3_556
K F3 F1 113.46(5) 2_555 4_555
K F3 F2 59.82(4) 2_555 1_555
K F3 F2 61.43(4) 2_555 2_555
K F3 F2 51.02(3) 2_555 8_455
K F3 F1 129.20(4) 8_455 1_555
K F3 F1 57.22(4) 8_455 2_555
K F3 F1 60.47(4) 8_455 3_556
K F3 F1 155.33(5) 8_455 4_555
K F3 F2 112.83(5) 8_455 1_555
K F3 F2 57.31(4) 8_455 2_555
K F3 F2 51.19(3) 8_455 8_455
F1 F3 F1 75.96(4) 1_555 2_555
F1 F3 F1 134.90(6) 1_555 3_556
F1 F3 F1 70.11(5) 1_555 4_555
F1 F3 F2 46.17(4) 1_555 1_555
F1 F3 F2 80.11(5) 1_555 2_555
F1 F3 F2 156.73(5) 1_555 8_455
F1 F3 F1 81.70(5) 2_555 3_556
F1 F3 F1 127.83(6) 2_555 4_555
F1 F3 F2 92.33(6) 2_555 1_555
F1 F3 F2 53.15(5) 2_555 2_555
F1 F3 F2 108.32(5) 2_555 8_455
F1 F3 F1 95.21(6) 3_556 4_555
F1 F3 F2 172.79(7) 3_556 1_555
F1 F3 F2 115.93(7) 3_556 2_555
F1 F3 F2 67.89(5) 3_556 8_455
F1 F3 F2 91.64(6) 4_555 1_555
F1 F3 F2 147.19(7) 4_555 2_555
F1 F3 F2 118.57(6) 4_555 8_455
F2 F3 F2 56.92(5) 1_555 2_555
F2 F3 F2 110.60(6) 1_555 8_455
F2 F3 F2 84.56(5) 2_555 8_455
F3 ZR F3 148.42(7) 1_555 2_555
F3 ZR F3 66.45(4) 1_555 3_556
F3 ZR F3 144.30(6) 1_555 4_554
F3 ZR F1 107.01(6) 1_555 1_555
F3 ZR F1 83.74(6) 1_555 2_555
F3 ZR F2 76.96(6) 1_555 1_555
F3 ZR F2 78.09(6) 1_555 2_555
F3 ZR F3 144.30(6) 2_555 3_556
F3 ZR F3 66.45(4) 2_555 4_554
F3 ZR F1 83.74(6) 2_555 1_555
F3 ZR F1 107.01(6) 2_555 2_555
F3 ZR F2 78.09(6) 2_555 1_555
F3 ZR F2 76.96(6) 2_555 2_555
F3 ZR F3 81.43(5) 3_556 4_554
F3 ZR F1 73.68(5) 3_556 1_555
F3 ZR F1 76.71(5) 3_556 2_555
F3 ZR F2 119.41(6) 3_556 1_555
F3 ZR F2 135.37(7) 3_556 2_555
F3 ZR F1 76.71(5) 4_554 1_555
F3 ZR F1 73.68(5) 4_554 2_555
F3 ZR F2 135.37(7) 4_554 1_555
F3 ZR F2 119.41(6) 4_554 2_555
F1 ZR F1 140.61(7) 1_555 2_555
F1 ZR F2 73.19(6) 1_555 1_555
F1 ZR F2 145.49(8) 1_555 2_555
F1 ZR F2 145.49(8) 2_555 1_555
F1 ZR F2 73.19(6) 2_555 2_555
F2 ZR F2 74.98(6) 1_555 2_555
F3 K F3 101.40(4) 2_555 8_554
F3 K K 83.47(3) 2_555 2_554
F3 K K 96.82(3) 2_555 2_555
F3 K F1 133.38(5) 2_555 5_455
F3 K F1 130.05(5) 2_555 6_555
F3 K F1 127.47(5) 2_555 7_555
F3 K F1 123.98(5) 2_555 8_454
F3 K F2 56.36(4) 2_555 1_555
F3 K F2 56.46(4) 2_555 2_555
F3 K F2 75.75(4) 2_555 7_555
F3 K F2 79.46(4) 2_555 8_454
F3 K K 99.42(4) 8_554 2_554
F3 K K 88.77(4) 8_554 2_555
F3 K F1 110.80(5) 8_554 5_455
F3 K F1 51.16(4) 8_554 6_555
F3 K F1 57.14(4) 8_554 7_555
F3 K F1 113.11(5) 8_554 8_454
F3 K F2 71.76(4) 8_554 1_555
F3 K F2 125.39(6) 8_554 2_555
F3 K F2 54.70(4) 8_554 7_555
F3 K F2 149.95(6) 8_554 8_454
K K K 171.61(3) 2_554 2_555
K K F1 121.59(4) 2_554 5_455
K K F1 135.05(4) 2_554 6_555
K K F1 58.40(3) 2_554 7_555
K K F1 49.40(3) 2_554 8_454
K K F2 134.37(5) 2_554 1_555
K K F2 122.58(5) 2_554 2_555
K K F2 49.29(3) 2_554 7_555
K K F2 50.60(3) 2_554 8_454
K K F1 52.73(3) 2_555 5_455
K K F1 50.05(3) 2_555 6_555
K K F1 126.19(4) 2_555 7_555
K K F1 125.42(4) 2_555 8_454
K K F2 50.16(3) 2_555 1_555
K K F2 52.24(3) 2_555 2_555
K K F2 138.93(5) 2_555 7_555
K K F2 121.14(5) 2_555 8_454
F1 K F1 60.84(4) 5_455 6_555
F1 K F1 98.57(5) 5_455 7_555
F1 K F1 72.69(4) 5_455 8_454
F1 K F2 102.77(5) 5_455 1_555
F1 K F2 77.31(5) 5_455 2_555
F1 K F2 150.80(6) 5_455 7_555
F1 K F2 88.04(5) 5_455 8_454
F1 K F1 76.66(4) 6_555 7_555
F1 K F1 105.91(5) 6_555 8_454
F1 K F2 74.34(4) 6_555 1_555
F1 K F2 102.17(5) 6_555 2_555
F1 K F2 104.37(6) 6_555 7_555
F1 K F2 146.63(6) 6_555 8_454
F1 K F1 56.42(4) 7_555 8_454
F1 K F2 128.76(6) 7_555 1_555
F1 K F2 175.68(6) 7_555 2_555
F1 K F2 52.31(4) 7_555 7_555
F1 K F2 98.18(5) 7_555 8_454
F1 K F2 174.13(6) 8_454 1_555
F1 K F2 120.47(6) 8_454 2_555
F1 K F2 89.47(5) 8_454 7_555
F1 K F2 48.85(4) 8_454 8_454
F2 K F2 54.18(4) 1_555 2_555
F2 K F2 96.16(6) 1_555 7_555
F2 K F2 128.30(6) 1_555 8_454
F2 K F2 131.85(7) 2_555 7_555
F2 K F2 80.48(5) 2_555 8_454
F2 K F2 97.52(6) 7_555 8_454
F3 F1 F3 84.23(4) 1_555 2_555
F3 F1 F3 45.10(4) 1_555 3_556
F3 F1 F3 86.74(5) 1_555 4_554
F3 F1 K 164.78(5) 1_555 5_545
F3 F1 K 92.49(4) 1_555 6_545
F3 F1 K 113.78(4) 1_555 7_555
F3 F1 K 69.77(4) 1_555 8_555
F3 F1 F1 122.33(5) 1_555 2_655
F3 F1 F1 130.21(5) 1_555 4_554
F3 F1 F1 45.00(3) 1_555 4_555
F3 F1 F2 50.99(4) 1_555 1_555
F3 F1 F2 113.45(5) 1_555 6_545
F3 F1 F3 102.04(5) 2_555 3_556
F3 F1 F3 52.17(4) 2_555 4_554
F3 F1 ZR 50.12(4) 2_555 1_555
F3 F1 K 103.65(5) 2_555 5_545
F3 F1 K 168.58(5) 2_555 6_545
F3 F1 K 65.64(4) 2_555 7_555
F3 F1 K 114.64(5) 2_555 8_555
F3 F1 F1 132.86(6) 2_555 2_655
F3 F1 F1 45.98(4) 2_555 4_554
F3 F1 F1 128.38(5) 2_555 4_555
F3 F1 F2 60.77(5) 2_555 1_555
F3 F1 F2 119.02(5) 2_555 6_545
F3 F1 F3 67.53(5) 3_556 4_554
F3 F1 ZR 56.32(4) 3_556 1_555
F3 F1 K 119.82(5) 3_556 5_545
F3 F1 K 68.37(4) 3_556 6_545
F3 F1 K 158.23(5) 3_556 7_555
F3 F1 K 99.35(5) 3_556 8_555
F3 F1 F1 124.54(6) 3_556 2_655
F3 F1 F1 132.42(6) 3_556 4_554
F3 F1 F1 52.31(4) 3_556 4_555
F3 F1 F2 95.62(6) 3_556 1_555
F3 F1 F2 68.56(5) 3_556 6_545
F3 F1 ZR 54.64(4) 4_554 1_555
F3 F1 K 87.97(5) 4_554 5_545
F3 F1 K 116.82(5) 4_554 6_545
F3 F1 K 111.83(5) 4_554 7_555
F3 F1 K 154.98(5) 4_554 8_555
F3 F1 F1 149.33(6) 4_554 2_655
F3 F1 F1 64.89(4) 4_554 4_554
F3 F1 F1 119.04(5) 4_554 4_555
F3 F1 F2 102.47(6) 4_554 1_555
F3 F1 F2 70.32(5) 4_554 6_545
ZR F1 K 141.99(4) 1_555 5_545
ZR F1 K 122.86(4) 1_555 6_545
ZR F1 K 104.56(4) 1_555 7_555
ZR F1 K 100.35(4) 1_555 8_555
ZR F1 F1 155.88(5) 1_555 2_655
ZR F1 F1 94.61(4) 1_555 4_554
ZR F1 F1 82.23(4) 1_555 4_555
ZR F1 F2 54.33(5) 1_555 1_555
ZR F1 F2 112.05(5) 1_555 6_545
K F1 K 77.22(4) 5_545 6_545
K F1 K 81.43(3) 5_545 7_555
K F1 K 116.92(4) 5_545 8_555
K F1 F1 61.40(4) 5_545 2_655
K F1 F1 59.01(4) 5_545 4_554
K F1 F1 127.84(5) 5_545 4_555
K F1 F2 144.22(6) 5_545 1_555
K F1 F2 51.35(4) 5_545 6_545
K F1 K 125.45(4) 6_545 7_555
K F1 K 74.09(3) 6_545 8_555
K F1 F1 57.76(4) 6_545 2_655
K F1 F1 136.23(5) 6_545 4_554
K F1 F1 51.16(3) 6_545 4_555
K F1 F2 124.74(6) 6_545 1_555
K F1 F2 52.53(4) 6_545 6_545
K F1 K 72.19(3) 7_555 8_555
K F1 F1 67.89(4) 7_555 2_655
K F1 F1 52.18(3) 7_555 4_554
K F1 F1 120.01(5) 7_555 4_555
K F1 F2 62.87(5) 7_555 1_555
K F1 F2 132.76(5) 7_555 6_545
K F1 F1 55.68(4) 8_555 2_655
K F1 F1 124.37(4) 8_555 4_554
K F1 F1 48.30(3) 8_555 4_555
K F1 F2 56.17(4) 8_555 1_555
K F1 F2 126.31(4) 8_555 6_545
F1 F1 F1 97.58(5) 2_655 4_554
F1 F1 F1 82.42(4) 2_655 4_555
F1 F1 F2 103.87(6) 2_655 1_555
F1 F1 F2 87.53(5) 2_655 6_545
F1 F1 F1 170.67(5) 4_554 4_555
F1 F1 F2 94.35(6) 4_554 1_555
F1 F1 F2 95.16(5) 4_554 6_545
F1 F1 F2 76.65(5) 4_555 1_555
F1 F1 F2 94.17(4) 4_555 6_545
F2 F1 F2 164.05(6) 1_555 6_545
F3 F2 F3 103.07(6) 1_555 2_555
F3 F2 F3 157.02(6) 1_555 8_554
F3 F2 ZR 52.90(4) 1_555 1_555
F3 F2 K 120.83(5) 1_555 1_555
F3 F2 K 63.72(4) 1_555 2_555
F3 F2 K 147.46(6) 1_555 7_555
F3 F2 K 88.54(5) 1_555 8_555
F3 F2 F1 82.84(6) 1_555 1_555
F3 F2 F1 114.80(5) 1_555 6_555
F3 F2 F2 62.19(5) 1_555 2_555
F3 F2 F2 68.63(5) 1_555 7_556
F3 F2 F3 95.44(5) 2_555 8_554
F3 F2 ZR 52.31(4) 2_555 1_555
F3 F2 K 62.22(4) 2_555 1_555
F3 F2 K 122.69(5) 2_555 2_555
F3 F2 K 68.00(5) 2_555 7_555
F3 F2 K 137.21(6) 2_555 8_555
F3 F2 F1 66.08(5) 2_555 1_555
F3 F2 F1 114.87(5) 2_555 6_555
F3 F2 F2 60.89(5) 2_555 2_555
F3 F2 F2 170.07(6) 2_555 7_556
F3 F2 ZR 147.69(5) 8_554 1_555
F3 F2 K 57.05(4) 8_554 1_555
F3 F2 K 94.84(4) 8_554 2_555
F3 F2 K 53.23(4) 8_554 7_555
F3 F2 K 86.99(4) 8_554 8_555
F3 F2 F1 117.54(5) 8_554 1_555
F3 F2 F2 117.84(6) 8_554 2_555
F3 F2 F2 91.45(5) 8_554 7_556
ZR F2 K 101.65(4) 1_555 1_555
ZR F2 K 104.34(4) 1_555 2_555
ZR F2 K 104.73(4) 1_555 7_555
ZR F2 K 114.49(4) 1_555 8_555
ZR F2 F1 52.48(5) 1_555 1_555
ZR F2 F1 144.98(5) 1_555 6_555
ZR F2 F2 52.51(5) 1_555 2_555
ZR F2 F2 120.77(5) 1_555 7_556
K F2 K 77.60(4) 1_555 2_555
K F2 K 83.84(4) 1_555 7_555
K F2 K 143.08(4) 1_555 8_555
K F2 F1 126.54(6) 1_555 1_555
K F2 F1 53.13(4) 1_555 6_555
K F2 F2 61.27(5) 1_555 2_555
K F2 F2 116.59(5) 1_555 7_556
K F2 K 148.06(4) 2_555 7_555
K F2 K 99.52(4) 2_555 8_555
K F2 F1 146.38(6) 2_555 1_555
K F2 F1 51.34(4) 2_555 6_555
K F2 F2 64.55(5) 2_555 2_555
K F2 F2 49.33(4) 2_555 7_556
K F2 K 80.11(4) 7_555 8_555
K F2 F1 64.81(5) 7_555 1_555
K F2 F1 96.77(4) 7_555 6_555
K F2 F2 127.02(6) 7_555 2_555
K F2 F2 121.93(5) 7_555 7_556
K F2 F1 74.98(5) 8_555 1_555
K F2 F1 96.03(4) 8_555 6_555
K F2 F2 150.34(6) 8_555 2_555
K F2 F2 50.19(4) 8_555 7_556
F1 F2 F1 160.38(6) 1_555 6_555
F1 F2 F2 103.96(6) 1_555 2_555
F1 F2 F2 116.70(6) 1_555 7_556
F1 F2 F2 92.47(5) 6_555 2_555
F1 F2 F2 66.06(4) 6_555 7_556
F2 F2 F2 109.48(6) 2_555 7_556
F3 F3 F3 103.73(5) 2_556 3_556
F3 F3 ZR 158.22(5) 2_556 1_555
F3 F3 ZR 49.28(3) 2_556 3_556
F3 F3 K 96.30(4) 2_556 2_555
F3 F3 K 104.10(4) 2_556 8_455
F3 F3 F1 124.88(5) 2_556 1_555
F3 F3 F1 138.19(6) 2_556 2_555
F3 F3 F1 57.70(5) 2_556 3_556
F3 F3 F1 54.77(4) 2_556 4_555
F3 F3 F2 128.83(6) 2_556 1_555
F3 F3 F2 151.96(7) 2_556 2_555
F3 F3 F2 67.64(4) 2_556 8_455
F3 F3 ZR 57.67(4) 3_556 1_555
F3 F3 ZR 55.88(4) 3_556 3_556
F3 F3 K 154.10(5) 3_556 2_555
F3 F3 K 111.49(5) 3_556 8_455
F3 F3 F1 48.85(4) 3_556 1_555
F3 F3 F1 60.32(5) 3_556 2_555
F3 F3 F1 86.05(5) 3_556 3_556
F3 F3 F1 67.51(5) 3_556 4_555
F3 F3 F2 94.54(6) 3_556 1_555
F3 F3 F2 102.88(6) 3_556 2_555
F3 F3 F2 153.34(6) 3_556 8_455

loop_
_geom_bond_atom_site_label_1
_geom_bond_atom_site_label_2
_geom_bond_distance
_geom_bond_site_symmetry_2
ZR F1 2.0201(9) 1_555
ZR F1 2.0201(9) 2_555
ZR F2 2.0691(10) 1_555
ZR F2 2.0691(10) 2_555
ZR F3 2.1503(8) 1_555
ZR F3 2.1503(8) 2_555
ZR F3 2.1946(8) 3_556
ZR F3 2.1946(8) 4_554
ZR ZR 3.63462(9) 3_555
ZR K 3.8069(5) 1_555
ZR K 3.8320(5) 7_555
K F2 2.6897(11) 8_454
K F1 2.7236(10) 5_455
K F2 2.7240(11) 2_555
K F2 2.7418(12) 7_555
K F1 2.7879(10) 7_555
K F2 2.8048(11) 1_555
K F3 2.8256(8) 2_555
K F1 2.8274(10) 6_555
K F3 3.0206(11) 8_554
K F1 3.1272(10) 8_454
K K 3.4957(8) 2_554
K K 3.4650(8) 2_555
K K 3.5955(6) 3_565
K K 3.7061(6) 7_555
F1 F3 3.3534(13) 1_555
F1 F3 2.7852(12) 2_555
F1 F3 2.5309(13) 3_556
F1 F3 2.6190(13) 4_554
F1 ZR 2.0201(9) 1_555
F1 ZR 3.7823(9) 3_555
F1 K 2.7236(10) 5_545
F1 K 2.8274(10) 6_545
F1 K 2.7879(10) 7_555
F1 K 3.1272(10) 8_555
F1 F1 3.8039(12) 2_555
F1 F1 2.8122(12) 2_655
F1 F1 3.4826(13) 4_554
F1 F1 3.4826(13) 4_555
F1 F2 2.4381(13) 1_555
F1 F2 3.9052(13) 2_555
F1 F2 3.7618(14) 4_554
F1 F2 3.4029(13) 6_545
F2 F3 2.6263(14) 1_555
F2 F3 2.6588(13) 2_555
F2 F3 3.6821(12) 3_556
F2 F3 3.9448(12) 4_554
F2 F3 3.5266(13) 7_556
F2 F3 3.4188(13) 8_554
F2 ZR 2.0691(10) 1_555
F2 K 2.8048(11) 1_555
F2 K 2.7240(11) 2_555
F2 K 2.7418(12) 7_555
F2 K 2.6897(11) 8_555
F2 F1 2.4381(13) 1_555
F2 F1 3.9052(13) 2_555
F2 F1 3.7618(14) 4_555
F2 F1 3.4029(13) 6_555
F2 F2 2.5188(14) 2_555
F2 F2 3.4975(15) 7_556
F3 F3 2.8632(12) 2_556
F3 F3 2.3811(10) 3_556
F3 ZR 2.1503(8) 1_555
F3 ZR 2.1946(8) 3_556
F3 K 2.8256(8) 2_555
F3 K 3.0206(11) 8_455
F3 K 3.7112(11) 8_555
F3 F1 3.3534(13) 1_555
F3 F1 2.7852(12) 2_555
F3 F1 2.5309(13) 3_556
F3 F1 2.6190(13) 4_555
F3 F2 2.6263(14) 1_555
F3 F2 2.6588(13) 2_555
F3 F2 3.6821(12) 3_556
F3 F2 3.9448(12) 4_555
F3 F2 3.5266(13) 7_556
F3 F2 3.4188(13) 8_455
